data_2207918
loop_
_publ_author_name
'Ai-Li Xie'
'Chun-An Ma'
'Lian-Bang Wang'

_publ_section_title
;
 Diammonium bis[hexaaquanickel(II)] decavanadate tetrahydrate,
 (NH~4~)~2~[Ni(H~2~O)~6~]~2~V~10~O~28~&#x00B7;4H~2~O
;
_journal_coeditor_code WM6112
_journal_issue 1
_journal_name_full 'Acta Crystallographica Section E'
_journal_page_first i1
_journal_page_last i3
_journal_paper_doi 10.1107/S160053680503922X
_journal_volume 62
_journal_year 2006
_chemical_formula_iupac '(N H4)2 [Ni (H2 O)6]2 V10 O28, 4H2 O'
_chemical_formula_moiety 'O28 V10, 2(H12 Ni O6), 2(H4 N), 4(H2 O)'
_chemical_formula_structural '[Ni (H2 O)6 (N H4)(H2 O)2]2 (V10 O28)'
_chemical_formula_sum 'H40 N2 Ni2 O44 V10'
_chemical_formula_weight 1399.12
_space_group_IT_number 2
_symmetry_cell_setting triclinic
_symmetry_space_group_name_Hall '-P 1'
_symmetry_space_group_name_H-M 'P -1'
_atom_sites_solution_hydrogens geom
_atom_sites_solution_primary direct
_atom_sites_solution_secondary difmap
_cell_angle_alpha 65.18(3)
_cell_angle_beta 73.12(3)
_cell_angle_gamma 70.64(3)
_cell_formula_units_Z 1
_cell_length_a 8.7728(18)
_cell_length_b 10.923(2)
_cell_length_c 11.114(2)
_cell_measurement_reflns_used 7874
_cell_measurement_temperature 173(2)
_cell_measurement_theta_max 27.46
_cell_measurement_theta_min 3.44
_cell_volume 897.6(4)
_computing_cell_refinement 'PROCESS-AUTO (Rigaku, 2002)'
_computing_data_collection 'PROCESS-AUTO (Rigaku, 1998)'
_computing_data_reduction 'Crystal Structure (Rigaku/MSC, 2004)'
_computing_molecular_graphics 'WinGX (Farrugia, 1999)'
_computing_publication_material SHELXL97
_computing_structure_refinement 'SHELXL97 (Sheldrick, 1997)'
_computing_structure_solution 'SHELXS97 (Sheldrick, 1997)'
_diffrn_ambient_temperature 173(2)
_diffrn_detector_area_resol_mean 10.00
_diffrn_measured_fraction_theta_full 0.987
_diffrn_measured_fraction_theta_max 0.987
_diffrn_measurement_device_type 'Rigaku R-AXIS RAPID'
_diffrn_measurement_method \w
_diffrn_radiation_monochromator graphite
_diffrn_radiation_source 'fine-focus sealed tube'
_diffrn_radiation_type MoK\a
_diffrn_radiation_wavelength 0.71073
_diffrn_reflns_av_R_equivalents 0.0205
_diffrn_reflns_av_sigmaI/netI 0.0267
_diffrn_reflns_limit_h_max 11
_diffrn_reflns_limit_h_min -11
_diffrn_reflns_limit_k_max 14
_diffrn_reflns_limit_k_min -14
_diffrn_reflns_limit_l_max 12
_diffrn_reflns_limit_l_min -14
_diffrn_reflns_number 8845
_diffrn_reflns_theta_full 27.47
_diffrn_reflns_theta_max 27.47
_diffrn_reflns_theta_min 3.44
_diffrn_standards_decay_% 0
_diffrn_standards_number 0
_exptl_absorpt_coefficient_mu 3.636
_exptl_absorpt_correction_T_max 0.483
_exptl_absorpt_correction_T_min 0.471
_exptl_absorpt_correction_type multi-scan
_exptl_absorpt_process_details '(ABSCOR; Higashi, 1995)'
_exptl_crystal_colour yellow
_exptl_crystal_density_diffrn 2.588
_exptl_crystal_density_method 'not measured'
_exptl_crystal_description block
_exptl_crystal_F_000 692
_exptl_crystal_size_max 0.20
_exptl_crystal_size_mid 0.20
_exptl_crystal_size_min 0.20
_refine_diff_density_max 0.473
_refine_diff_density_min -0.432
_refine_ls_extinction_method none
_refine_ls_goodness_of_fit_ref 1.085
_refine_ls_hydrogen_treatment refall
_refine_ls_matrix_type full
_refine_ls_number_parameters 262
_refine_ls_number_reflns 4056
_refine_ls_number_restraints 0
_refine_ls_restrained_S_all 1.085
_refine_ls_R_factor_all 0.0293
_refine_ls_R_factor_gt 0.0239
_refine_ls_shift/su_max 0.001
_refine_ls_shift/su_mean 0.000
_refine_ls_structure_factor_coef Fsqd
_refine_ls_weighting_details 'w=1/[\s^2^(Fo^2^)+(0.0185P)^2^+1.7228P] where P=(Fo^2^+2Fc^2^)/3'
_refine_ls_weighting_scheme calc
_refine_ls_wR_factor_gt 0.0536
_refine_ls_wR_factor_ref 0.0598
_reflns_number_gt 3602
_reflns_number_total 4056
_reflns_threshold_expression I>2\s(I)
_cod_data_source_file wm6112.cif
_cod_data_source_block I
_cod_database_code 2207918

loop_
_symmetry_equiv_pos_as_xyz
'x, y, z'
'-x, -y, -z'

loop_
_atom_site_label
_atom_site_fract_x
_atom_site_fract_y
_atom_site_fract_z
_atom_site_U_iso_or_equiv
_atom_site_adp_type
_atom_site_calc_flag
_atom_site_occupancy
_atom_site_type_symbol
Ni 0.77935(4) 0.73559(3) 0.78156(3) 0.00754(8) Uani d 1 Ni
V1 0.69104(5) 0.73612(4) 0.23549(4) 0.00725(9) Uani d 1 V
V2 0.38279(5) 0.77454(4) 0.44976(4) 0.00630(9) Uani d 1 V
V3 0.36396(5) 0.71898(4) 0.20208(4) 0.00716(9) Uani d 1 V
V4 0.32299(5) 0.49313(4) 0.48397(4) 0.00576(9) Uani d 1 V
V5 0.35210(5) 0.54994(4) 0.72996(4) 0.00609(9) Uani d 1 V
O1 0.8279(2) 0.82194(19) 0.14635(18) 0.0116(4) Uani d 1 O
O2 0.2878(2) 0.88984(18) 0.51839(18) 0.0099(3) Uani d 1 O
O3 0.2513(2) 0.79399(19) 0.08874(18) 0.0118(4) Uani d 1 O
O4 0.2035(2) 0.38655(18) 0.59565(17) 0.0085(3) Uani d 1 O
O5 0.2202(2) 0.42913(17) 0.80454(17) 0.0076(3) Uani d 1 O
O6 0.4792(2) 0.35668(17) 0.41068(17) 0.0067(3) Uani d 1 O
O7 0.2524(2) 0.66600(18) 0.79654(18) 0.0097(3) Uani d 1 O
O8 0.5082(2) 0.44277(17) 0.83646(17) 0.0077(3) Uani d 1 O
O9 0.5624(2) 0.83814(17) 0.34111(17) 0.0076(3) Uani d 1 O
O10 0.5403(2) 0.79892(18) 0.12541(17) 0.0088(3) Uani d 1 O
O11 0.2762(2) 0.82728(17) 0.31027(17) 0.0082(3) Uani d 1 O
O12 0.2309(2) 0.58745(18) 0.34623(17) 0.0077(3) Uani d 1 O
O13 0.4863(2) 0.40223(17) 0.62168(16) 0.0065(3) Uani d 1 O
O14 0.2559(2) 0.63212(17) 0.56256(17) 0.0065(3) Uani d 1 O
O15 0.9447(3) 0.8545(2) 0.6688(2) 0.0228(4) Uani d 1 O
O16 0.6622(2) 0.81476(19) 0.61938(18) 0.0121(4) Uani d 1 O
O17 0.9093(2) 0.5669(2) 0.7265(2) 0.0192(4) Uani d 1 O
O18 0.5903(2) 0.63802(18) 0.89135(17) 0.0102(3) Uani d 1 O
O19 0.9122(2) 0.6542(2) 0.93409(18) 0.0144(4) Uani d 1 O
O20 0.6350(2) 0.89580(18) 0.85052(18) 0.0111(4) Uani d 1 O
O21 -0.0096(2) 0.9454(2) 0.87664(19) 0.0167(4) Uani d 1 O
O22 0.9237(2) 0.8325(2) 0.3987(2) 0.0156(4) Uani d 1 O
N 0.3278(3) 0.9151(2) 0.7615(2) 0.0112(4) Uani d 1 N
H15A 0.9685 0.8916 0.7168 0.050 Uiso d 1 H
H15B 1.0487 0.8167 0.6261 0.050 Uiso d 1 H
H16A 0.7339 0.8371 0.5421 0.050 Uiso d 1 H
H16B 0.6107 0.7563 0.6146 0.050 Uiso d 1 H
H17A 0.8746 0.5193 0.6981 0.050 Uiso d 1 H
H17B 1.0128 0.5222 0.7384 0.050 Uiso d 1 H
H18A 0.5579 0.6109 0.9756 0.050 Uiso d 1 H
H18B 0.5825 0.5766 0.8655 0.050 Uiso d 1 H
H19A 0.8731 0.6268 1.0198 0.050 Uiso d 1 H
H19B 1.0085 0.6662 0.9084 0.050 Uiso d 1 H
H20A 0.6063 0.8735 0.9323 0.050 Uiso d 1 H
H20B 0.6561 0.9732 0.8074 0.050 Uiso d 1 H
H21A -0.0576 1.0296 0.8712 0.050 Uiso d 1 H
H21B -0.0455 0.9007 0.9577 0.050 Uiso d 1 H
H22A 1.0249 0.8305 0.3806 0.050 Uiso d 1 H
H22B 0.9294 0.7555 0.3794 0.050 Uiso d 1 H
H23A 0.3216 0.9019 0.6803 0.050 Uiso d 1 H
H23B 0.2190 0.9262 0.8164 0.050 Uiso d 1 H
H23C 0.4130 0.8364 0.8055 0.050 Uiso d 1 H
H23D 0.3681 0.9921 0.7208 0.050 Uiso d 1 H

loop_
_atom_site_aniso_label
_atom_site_aniso_U_11
_atom_site_aniso_U_22
_atom_site_aniso_U_33
_atom_site_aniso_U_12
_atom_site_aniso_U_13
_atom_site_aniso_U_23
Ni 0.00774(15) 0.00808(15) 0.00719(15) -0.00203(12) -0.00112(11) -0.00314(12)
V1 0.0087(2) 0.00641(19) 0.00648(19) -0.00295(15) -0.00033(15) -0.00194(16)
V2 0.00814(19) 0.00496(19) 0.00538(19) -0.00100(15) -0.00092(15) -0.00206(16)
V3 0.0090(2) 0.00638(19) 0.00564(19) -0.00099(15) -0.00227(15) -0.00178(16)
V4 0.00600(19) 0.00594(19) 0.00592(19) -0.00169(15) -0.00110(15) -0.00244(16)
V5 0.00729(19) 0.00537(19) 0.00574(19) -0.00144(15) -0.00086(15) -0.00238(16)
O1 0.0141(9) 0.0122(9) 0.0091(8) -0.0065(7) 0.0019(7) -0.0047(7)
O2 0.0122(9) 0.0079(8) 0.0094(8) -0.0006(7) -0.0025(7) -0.0040(7)
O3 0.0155(9) 0.0106(9) 0.0100(9) -0.0008(7) -0.0060(7) -0.0037(7)
O4 0.0085(8) 0.0080(8) 0.0097(8) -0.0024(7) -0.0019(7) -0.0033(7)
O5 0.0094(8) 0.0079(8) 0.0056(8) -0.0036(7) 0.0005(6) -0.0025(7)
O6 0.0074(8) 0.0052(8) 0.0078(8) -0.0006(6) -0.0023(6) -0.0026(7)
O7 0.0106(8) 0.0087(8) 0.0115(9) -0.0027(7) -0.0026(7) -0.0044(7)
O8 0.0100(8) 0.0076(8) 0.0064(8) -0.0023(7) -0.0015(6) -0.0034(7)
O9 0.0098(8) 0.0065(8) 0.0058(8) -0.0029(7) 0.0003(6) -0.0019(7)
O10 0.0108(8) 0.0071(8) 0.0080(8) -0.0015(7) -0.0017(7) -0.0027(7)
O11 0.0087(8) 0.0070(8) 0.0073(8) -0.0007(7) -0.0020(7) -0.0015(7)
O12 0.0069(8) 0.0085(8) 0.0084(8) -0.0012(6) -0.0017(6) -0.0040(7)
O13 0.0076(8) 0.0058(8) 0.0061(8) -0.0014(6) -0.0013(6) -0.0021(7)
O14 0.0068(8) 0.0060(8) 0.0068(8) -0.0012(6) -0.0023(6) -0.0018(7)
O15 0.0177(10) 0.0261(11) 0.0231(11) -0.0077(9) -0.0038(8) -0.0054(9)
O16 0.0141(9) 0.0130(9) 0.0104(9) -0.0053(7) -0.0034(7) -0.0030(7)
O17 0.0120(9) 0.0201(10) 0.0352(12) 0.0016(8) -0.0086(8) -0.0202(10)
O18 0.0140(9) 0.0100(8) 0.0084(8) -0.0059(7) -0.0012(7) -0.0031(7)
O19 0.0106(9) 0.0225(10) 0.0068(8) -0.0042(8) -0.0011(7) -0.0022(8)
O20 0.0160(9) 0.0079(8) 0.0095(9) -0.0028(7) -0.0033(7) -0.0027(7)
O21 0.0153(10) 0.0141(9) 0.0146(9) -0.0040(8) 0.0008(8) -0.0013(8)
O22 0.0133(9) 0.0176(10) 0.0177(10) -0.0045(8) -0.0003(8) -0.0090(8)
N 0.0137(10) 0.0081(10) 0.0143(11) -0.0038(8) -0.0048(9) -0.0041(9)

loop_
_atom_type_symbol
_atom_type_description
_atom_type_scat_dispersion_real
_atom_type_scat_dispersion_imag
_atom_type_scat_source
H H 0.0000 0.0000 'International Tables Vol C Tables 4.2.6.8 and 6.1.1.4'
O O 0.0106 0.0060 'International Tables Vol C Tables 4.2.6.8 and 6.1.1.4'
N N 0.0061 0.0033 'International Tables Vol C Tables 4.2.6.8 and 6.1.1.4'
V V 0.3005 0.5294 'International Tables Vol C Tables 4.2.6.8 and 6.1.1.4'
Ni Ni 0.3393 1.1124 'International Tables Vol C Tables 4.2.6.8 and 6.1.1.4'

loop_
_geom_angle_atom_site_label_1
_geom_angle_atom_site_label_2
_geom_angle_atom_site_label_3
_geom_angle_site_symmetry_1
_geom_angle_site_symmetry_3
_geom_angle
O15 Ni O19 . . 87.70(8)
O15 Ni O17 . . 95.55(9)
O19 Ni O17 . . 87.93(8)
O15 Ni O16 . . 89.45(8)
O19 Ni O16 . . 175.84(7)
O17 Ni O16 . . 89.33(8)
O15 Ni O18 . . 172.97(8)
O19 Ni O18 . . 96.18(8)
O17 Ni O18 . . 90.46(8)
O16 Ni O18 . . 86.97(8)
O15 Ni O20 . . 89.29(8)
O19 Ni O20 . . 91.17(8)
O17 Ni O20 . . 175.04(8)
O16 Ni O20 . . 91.83(8)
O18 Ni O20 . . 84.79(7)
O1 V1 O10 . . 103.45(9)
O1 V1 O9 . . 102.66(9)
O10 V1 O9 . . 93.55(8)
O1 V1 O5 . 2_666 101.28(9)
O10 V1 O5 . 2_666 91.02(8)
O9 V1 O5 . 2_666 153.82(8)
O1 V1 O4 . 2_666 99.85(9)
O10 V1 O4 . 2_666 156.59(8)
O9 V1 O4 . 2_666 83.54(8)
O5 V1 O4 2_666 2_666 82.11(8)
O1 V1 O13 . 2_666 174.03(8)
O10 V1 O13 . 2_666 82.34(7)
O9 V1 O13 . 2_666 78.15(7)
O5 V1 O13 2_666 2_666 76.95(7)
O4 V1 O13 2_666 2_666 74.31(7)
O1 V1 V4 . 2_666 130.90(7)
O10 V1 V4 . 2_666 125.56(6)
O9 V1 V4 . 2_666 79.19(6)
O5 V1 V4 2_666 2_666 77.22(6)
O4 V1 V4 2_666 2_666 31.06(5)
O13 V1 V4 2_666 2_666 43.25(5)
O1 V1 V3 . . 136.72(7)
O10 V1 V3 . . 33.28(6)
O9 V1 V3 . . 85.12(6)
O5 V1 V3 2_666 . 84.68(6)
O4 V1 V3 2_666 . 123.40(6)
O13 V1 V3 2_666 . 49.09(5)
V4 V1 V3 2_666 . 92.34(4)
O1 V1 V2 . . 135.24(7)
O10 V1 V2 . . 83.20(6)
O9 V1 V2 . . 32.67(5)
O5 V1 V2 2_666 . 123.04(6)
O4 V1 V2 2_666 . 81.94(6)
O13 V1 V2 2_666 . 46.10(5)
V4 V1 V2 2_666 . 61.99(3)
V3 V1 V2 . . 60.81(2)
O2 V2 O9 . . 103.10(9)
O2 V2 O11 . . 103.60(9)
O9 V2 O11 . . 94.15(8)
O2 V2 O14 . . 98.91(8)
O9 V2 O14 . . 155.58(7)
O11 V2 O14 . . 90.83(8)
O2 V2 O6 . 2_666 98.49(8)
O9 V2 O6 . 2_666 89.49(8)
O11 V2 O6 . 2_666 156.15(7)
O14 V2 O6 . 2_666 76.82(7)
O2 V2 O13 . 2_666 173.59(8)
O9 V2 O13 . 2_666 80.61(7)
O11 V2 O13 . 2_666 81.17(7)
O14 V2 O13 . 2_666 76.56(7)
O6 V2 O13 2_666 2_666 76.17(7)
O2 V2 V5 . . 88.57(7)
O9 V2 V5 . . 129.65(6)
O11 V2 V5 . . 130.87(6)
O14 V2 V5 . . 40.04(5)
O6 V2 V5 2_666 . 40.17(5)
O13 V2 V5 2_666 . 85.05(5)
O2 V2 V1 . . 135.89(7)
O9 V2 V1 . . 32.94(5)
O11 V2 V1 . . 82.93(6)
O14 V2 V1 . . 124.85(6)
O6 V2 V1 2_666 . 87.51(6)
O13 V2 V1 2_666 . 48.31(5)
V5 V2 V1 . . 120.23(4)
O2 V2 V3 . . 136.51(7)
O9 V2 V3 . . 84.05(6)
O11 V2 V3 . . 32.97(5)
O14 V2 V3 . . 87.27(6)
O6 V2 V3 2_666 . 124.69(5)
O13 V2 V3 2_666 . 48.55(5)
V5 V2 V3 . . 119.90(2)
V1 V2 V3 . . 59.42(2)
O3 V3 O10 . . 103.42(9)
O3 V3 O11 . . 102.69(9)
O10 V3 O11 . . 90.86(8)
O3 V3 O8 . 2_666 102.04(9)
O10 V3 O8 . 2_666 90.32(8)
O11 V3 O8 . 2_666 154.24(8)
O3 V3 O12 . . 100.88(9)
O10 V3 O12 . . 155.68(8)
O11 V3 O12 . . 84.84(7)
O8 V3 O12 2_666 . 83.57(8)
O3 V3 O13 . 2_666 175.32(8)
O10 V3 O13 . 2_666 81.25(7)
O11 V3 O13 . 2_666 77.38(7)
O8 V3 O13 2_666 2_666 77.38(7)
O12 V3 O13 . 2_666 74.45(7)
O3 V3 V1 . . 136.47(7)
O10 V3 V1 . . 33.07(6)
O11 V3 V1 . . 82.66(6)
O8 V3 V1 2_666 . 84.38(6)
O12 V3 V1 . . 122.65(6)
O13 V3 V1 2_666 . 48.21(5)
O3 V3 V4 . . 131.92(7)
O10 V3 V4 . . 124.66(6)
O11 V3 V4 . . 78.98(6)
O8 V3 V4 2_666 . 79.23(6)
O12 V3 V4 . . 31.05(5)
O13 V3 V4 2_666 . 43.41(5)
V1 V3 V4 . . 91.61(4)
O3 V3 V2 . . 134.85(7)
O10 V3 V2 . . 82.12(6)
O11 V3 V2 . . 32.20(6)
O8 V3 V2 2_666 . 122.89(6)
O12 V3 V2 . . 81.57(5)
O13 V3 V2 2_666 . 45.51(4)
V1 V3 V2 . . 59.77(3)
V4 V3 V2 . . 60.85(2)
O4 V4 O12 . . 107.01(9)
O4 V4 O14 . . 98.62(8)
O12 V4 O14 . . 97.91(8)
O4 V4 O6 . . 96.32(8)
O12 V4 O6 . . 95.91(8)
O14 V4 O6 . . 155.69(7)
O4 V4 O13 . . 87.89(8)
O12 V4 O13 . . 164.99(8)
O14 V4 O13 . . 81.20(7)
O6 V4 O13 . . 80.30(7)
O4 V4 O13 . 2_666 165.69(8)
O12 V4 O13 . 2_666 87.17(8)
O14 V4 O13 . 2_666 80.87(7)
O6 V4 O13 . 2_666 79.93(7)
O13 V4 O13 . 2_666 77.89(8)
O4 V4 V1 . 2_666 39.17(6)
O12 V4 V1 . 2_666 146.16(6)
O14 V4 V1 . 2_666 90.73(6)
O6 V4 V1 . 2_666 88.83(6)
O13 V4 V1 . 2_666 48.72(5)
O13 V4 V1 2_666 2_666 126.59(6)
O4 V4 V3 . . 144.76(7)
O12 V4 V3 . . 37.75(6)
O14 V4 V3 . . 89.69(6)
O6 V4 V3 . . 89.08(6)
O13 V4 V3 . . 127.31(5)
O13 V4 V3 2_666 . 49.43(5)
V1 V4 V3 2_666 . 175.832(18)
O7 V5 O5 . . 101.40(9)
O7 V5 O8 . . 102.33(9)
O5 V5 O8 . . 95.86(8)
O7 V5 O14 . . 99.59(9)
O5 V5 O14 . . 89.38(8)
O8 V5 O14 . . 155.94(7)
O7 V5 O6 . 2_666 101.32(8)
O5 V5 O6 . 2_666 154.95(7)
O8 V5 O6 . 2_666 89.48(8)
O14 V5 O6 . 2_666 76.54(7)
O7 V5 O13 . . 175.39(8)
O5 V5 O13 . . 80.54(7)
O8 V5 O13 . . 81.54(7)
O14 V5 O13 . . 76.18(7)
O6 V5 O13 2_666 . 76.05(7)
O7 V5 V2 . . 90.87(7)
O5 V5 V2 . . 129.08(6)
O8 V5 V2 . . 129.69(6)
O14 V5 V2 . . 39.71(5)
O6 V5 V2 2_666 . 40.21(5)
O13 V5 V2 . . 84.69(5)
V4 O4 V1 . 2_666 109.77(9)
V5 O5 V1 . 2_666 114.28(9)
V4 O6 V5 . 2_666 107.54(8)
V4 O6 V2 . 2_666 106.95(8)
V5 O6 V2 2_666 2_666 99.62(8)
V5 O8 V3 . 2_666 113.84(9)
V2 O9 V1 . . 114.39(9)
V1 O10 V3 . . 113.65(10)
V2 O11 V3 . . 114.83(9)
V4 O12 V3 . . 111.20(9)
V4 O13 V4 . 2_666 102.11(8)
V4 O13 V2 . 2_666 93.95(7)
V4 O13 V2 2_666 2_666 92.37(7)
V4 O13 V5 . . 92.68(7)
V4 O13 V5 2_666 . 93.89(7)
V2 O13 V5 2_666 . 169.74(9)
V4 O13 V1 . 2_666 88.03(7)
V4 O13 V1 2_666 2_666 169.77(9)
V2 O13 V1 2_666 2_666 85.59(6)
V5 O13 V1 . 2_666 86.82(6)
V4 O13 V3 . 2_666 170.72(8)
V4 O13 V3 2_666 2_666 87.16(7)
V2 O13 V3 2_666 2_666 85.94(6)
V5 O13 V3 . 2_666 86.25(6)
V1 O13 V3 2_666 2_666 82.70(6)
V4 O14 V2 . . 107.50(8)
V4 O14 V5 . . 107.08(8)
V2 O14 V5 . . 100.25(8)
Ni O15 H15A . . 111.6
Ni O15 H15B . . 121.2
H15A O15 H15B . . 103.5
Ni O16 H16A . . 110.3
Ni O16 H16B . . 115.4
H16A O16 H16B . . 106.6
Ni O17 H17A . . 128.7
Ni O17 H17B . . 123.7
H17A O17 H17B . . 107.2
Ni O18 H18A . . 127.8
Ni O18 H18B . . 115.6
H18A O18 H18B . . 106.3
Ni O19 H19A . . 126.2
Ni O19 H19B . . 114.0
H19A O19 H19B . . 118.4
Ni O20 H20A . . 115.8
Ni O20 H20B . . 116.3
H20A O20 H20B . . 117.9
H21A O21 H21B . . 101.4
H22A O22 H22B . . 99.3
H23A N H23B . . 109.1
H23A N H23C . . 107.0
H23B N H23C . . 115.7
H23A N H23D . . 99.1
H23B N H23D . . 115.7
H23C N H23D . . 108.6

loop_
_geom_bond_atom_site_label_1
_geom_bond_atom_site_label_2
_geom_bond_site_symmetry_2
_geom_bond_distance
_geom_bond_publ_flag
Ni O15 . 2.047(2) y
Ni O19 . 2.054(2) y
Ni O17 . 2.054(2) y
Ni O16 . 2.057(2) y
Ni O18 . 2.0688(19) y
Ni O20 . 2.0848(19) y
V1 O1 . 1.6054(19) y
V1 O10 . 1.8303(19) y
V1 O9 . 1.8407(18) y
V1 O5 2_666 1.8982(18) y
V1 O4 2_666 2.061(2) y
V1 O13 2_666 2.3093(19) y
V1 V4 2_666 3.0713(14) ?
V1 V3 . 3.0725(8) ?
V1 V2 . 3.0832(13) ?
V2 O2 . 1.6136(18) y
V2 O9 . 1.8276(18) y
V2 O11 . 1.8291(18) y
V2 O14 . 1.9825(19) y
V2 O6 2_666 1.9997(19) y
V2 O13 2_666 2.2282(18) y
V2 V5 . 3.0537(14) ?
V2 V3 . 3.1155(8) ?
V3 O3 . 1.5985(19) y
V3 O10 . 1.8404(19) y
V3 O11 . 1.8682(18) y
V3 O8 2_666 1.8987(18) y
V3 O12 . 2.0214(19) y
V3 O13 2_666 2.3410(19) y
V3 V4 . 3.0782(14) ?
V4 O4 . 1.6840(19) y
V4 O12 . 1.7027(19) y
V4 O14 . 1.9069(17) y
V4 O6 . 1.9442(18) y
V4 O13 . 2.1057(19) y
V4 O13 2_666 2.1180(18) y
V4 V1 2_666 3.0713(14) ?
V5 O7 . 1.6112(18) y
V5 O5 . 1.8179(18) y
V5 O8 . 1.8337(19) y
V5 O14 . 1.9965(18) y
V5 O6 2_666 1.9979(19) y
V5 O13 . 2.2328(18) y
O4 V1 2_666 2.061(2) ?
O5 V1 2_666 1.8982(18) ?
O6 V5 2_666 1.9979(19) ?
O6 V2 2_666 1.9997(19) ?
O8 V3 2_666 1.8987(18) ?
O13 V4 2_666 2.1180(18) ?
O13 V2 2_666 2.2282(18) ?
O13 V1 2_666 2.3093(19) ?
O13 V3 2_666 2.3410(19) ?
O15 H15A . 0.8909 ?
O15 H15B . 0.9442 ?
O16 H16A . 0.8974 ?
O16 H16B . 0.9209 ?
O17 H17A . 0.8725 ?
O17 H17B . 0.8954 ?
O18 H18A . 0.8448 ?
O18 H18B . 0.8609 ?
O19 H19A . 0.8680 ?
O19 H19B . 0.8453 ?
O20 H20A . 0.8190 ?
O20 H20B . 0.8313 ?
O21 H21A . 0.8592 ?
O21 H21B . 0.8469 ?
O22 H22A . 0.8460 ?
O22 H22B . 0.9345 ?
N H23A . 0.9903 ?
N H23B . 0.9723 ?
N H23C . 0.9850 ?
N H23D . 0.9065 ?

loop_
_geom_hbond_atom_site_label_D
_geom_hbond_atom_site_label_H
_geom_hbond_atom_site_label_A
_geom_hbond_site_symmetry_A
_geom_hbond_distance_DH
_geom_hbond_distance_HA
_geom_hbond_distance_DA
_geom_hbond_angle_DHA
_geom_hbond_publ_flag
O15 H15A O21 1_655 0.891 2.166 3.035(3) 165 y
O15 H15B O2 1_655 0.944 2.306 3.050(3) 135 y
O15 H15B O14 1_655 0.944 2.426 3.300(3) 154 y
O16 H16A O22 . 0.897 1.947 2.819(3) 164 y
O16 H16B O6 2_666 0.920 1.814 2.731(2) 175 y
O17 H17A O12 2_666 0.872 1.980 2.847(3) 172 y
O17 H17B O5 1_655 0.895 1.951 2.830(2) 167 y
O17 H17B O4 1_655 0.895 2.510 3.083(6) 122 y
O18 H18A O8 2_667 0.846 1.881 2.7260(10) 177 y
O18 H18B O8 . 0.861 1.954 2.794(3) 165 y
O19 H19A O5 2_667 0.868 1.805 2.671(3) 176 y
O19 H19B O7 1_655 0.845 2.140 2.951(3) 161 y
O20 H20A O10 1_556 0.820 1.931 2.746(3) 173 y
O21 H21A O3 2_576 0.858 2.215 3.030(3) 159 y
O21 H21B O1 1_456 0.847 2.034 2.869(3) 169 y
O22 H22A O11 1_655 0.846 2.108 2.948(3) 173 y
O22 H22B O4 2_666 0.934 2.120 2.928(3) 144 y
N H23A O2 . 0.991 1.969 2.957(3) 174 y
N H23B O21 . 0.975 1.891 2.831(3) 162 y
N H23C O18 . 0.987 2.217 3.195(3) 170 y
N H23C O20 . 0.987 2.478 3.044(3) 116 y
